data_2234582
loop_
_publ_author_name
'Huang, Xu'
'Qiu, Qi-Ming'
'Wang, Xin'
'Jin, Qiong-Hua'
'Zhang, Cun-Lin'

_publ_section_title
;
 Tetrakis(triphenylphosphane-\k<i>P</i>)silver(I) tetrafluoridoborate
;
_journal_coeditor_code EZ2286
_journal_issue 5
_journal_name_full 'Acta Crystallographica Section E'
_journal_page_first m706
_journal_paper_doi 10.1107/S1600536812018247
_journal_volume 68
_journal_year 2012
_chemical_formula_iupac '[Ag (C18 H15 P1)4] B F4'
_chemical_formula_moiety 'C72 H60 Ag P4 +, B F4 -'
_chemical_formula_sum 'C72 H60 Ag B F4 P4'
_chemical_formula_weight 1243.76
_chemical_name_systematic
;
Tetrakis(triphenylphosphane-\k<i>P</i>)silver(I) tetrafluoridoborate
;
_space_group_IT_number 148
_symmetry_cell_setting trigonal
_symmetry_space_group_name_Hall '-R 3'
_symmetry_space_group_name_H-M 'R -3 :H'
_atom_sites_solution_hydrogens geom
_atom_sites_solution_primary direct
_atom_sites_solution_secondary difmap
_audit_creation_method SHELXL-97
_cell_angle_alpha 90.00
_cell_angle_beta 90.00
_cell_angle_gamma 120.00
_cell_formula_units_Z 6
_cell_length_a 14.2445(12)
_cell_length_b 14.2445(12)
_cell_length_c 51.591(4)
_cell_measurement_reflns_used 2109
_cell_measurement_temperature 298(2)
_cell_measurement_theta_max 18.907
_cell_measurement_theta_min 2.385
_cell_volume 9065.7(13)
_computing_cell_refinement 'SAINT-Plus (Bruker, 2007)'
_computing_data_collection 'SMART (Bruker, 2007)'
_computing_data_reduction 'SAINT-Plus (Bruker, 2007)'
_computing_molecular_graphics 'SHELXTL (Sheldrick, 2008)'
_computing_publication_material 'SHELXTL (Sheldrick, 2008)'
_computing_structure_refinement 'SHELXL97 (Sheldrick, 2008)'
_computing_structure_solution 'SHELXS97 (Sheldrick, 2008)'
_diffrn_ambient_temperature 298(2)
_diffrn_measured_fraction_theta_full 0.999
_diffrn_measured_fraction_theta_max 0.999
_diffrn_measurement_device_type 'Bruker SMART 1000 CCD'
_diffrn_measurement_method 'phi and omega scans'
_diffrn_radiation_monochromator graphite
_diffrn_radiation_source 'fine-focus sealed tube'
_diffrn_radiation_type MoK\a
_diffrn_radiation_wavelength 0.71073
_diffrn_reflns_av_R_equivalents 0.0922
_diffrn_reflns_av_sigmaI/netI 0.0800
_diffrn_reflns_limit_h_max 16
_diffrn_reflns_limit_h_min -16
_diffrn_reflns_limit_k_max 16
_diffrn_reflns_limit_k_min -15
_diffrn_reflns_limit_l_max 40
_diffrn_reflns_limit_l_min -61
_diffrn_reflns_number 15472
_diffrn_reflns_theta_full 25.02
_diffrn_reflns_theta_max 25.02
_diffrn_reflns_theta_min 2.28
_exptl_absorpt_coefficient_mu 0.495
_exptl_absorpt_correction_T_max 0.9295
_exptl_absorpt_correction_T_min 0.8657
_exptl_absorpt_correction_type multi-scan
_exptl_absorpt_process_details '(SADABS; Bruker, 2007)'
_exptl_crystal_colour block
_exptl_crystal_density_diffrn 1.367
_exptl_crystal_density_method 'not measured'
_exptl_crystal_description white
_exptl_crystal_F_000 3840
_exptl_crystal_size_max 0.30
_exptl_crystal_size_mid 0.18
_exptl_crystal_size_min 0.15
_refine_diff_density_max 1.337
_refine_diff_density_min -0.517
_refine_ls_extinction_method none
_refine_ls_goodness_of_fit_ref 1.065
_refine_ls_hydrogen_treatment constr
_refine_ls_matrix_type full
_refine_ls_number_parameters 272
_refine_ls_number_reflns 3548
_refine_ls_number_restraints 1
_refine_ls_restrained_S_all 1.070
_refine_ls_R_factor_all 0.1006
_refine_ls_R_factor_gt 0.0627
_refine_ls_shift/su_max 0.001
_refine_ls_shift/su_mean 0.000
_refine_ls_structure_factor_coef Fsqd
_refine_ls_weighting_details 'calc w=1/[\s^2^(Fo^2^)+(0.0699P)^2^+0.0000P] where P=(Fo^2^+2Fc^2^)/3'
_refine_ls_weighting_scheme calc
_refine_ls_wR_factor_gt 0.1443
_refine_ls_wR_factor_ref 0.1603
_reflns_number_gt 2167
_reflns_number_total 3548
_reflns_threshold_expression I>2sigma(I)
_cod_data_source_file ez2286.cif
_cod_data_source_block I
_cod_original_cell_volume 9065.7(12)
_cod_original_sg_symbol_H-M 'R -3'
_cod_database_code 2234582
_cod_database_fobs_code 2234582

loop_
_symmetry_equiv_pos_as_xyz
'x, y, z'
'-y, x-y, z'
'-x+y, -x, z'
'x+2/3, y+1/3, z+1/3'
'-y+2/3, x-y+1/3, z+1/3'
'-x+y+2/3, -x+1/3, z+1/3'
'x+1/3, y+2/3, z+2/3'
'-y+1/3, x-y+2/3, z+2/3'
'-x+y+1/3, -x+2/3, z+2/3'
'-x, -y, -z'
'y, -x+y, -z'
'x-y, x, -z'
'-x+2/3, -y+1/3, -z+1/3'
'y+2/3, -x+y+1/3, -z+1/3'
'x-y+2/3, x+1/3, -z+1/3'
'-x+1/3, -y+2/3, -z+2/3'
'y+1/3, -x+y+2/3, -z+2/3'
'x-y+1/3, x+2/3, -z+2/3'

loop_
_atom_site_type_symbol
_atom_site_label
_atom_site_fract_x
_atom_site_fract_y
_atom_site_fract_z
_atom_site_U_iso_or_equiv
_atom_site_adp_type
_atom_site_calc_flag
_atom_site_refinement_flags
_atom_site_occupancy
_atom_site_symmetry_multiplicity
Ag Ag1 0.6667 0.3333 0.081276(13) 0.0476(3) Uani d SU 1 3
P P1 0.80962(10) 0.53162(10) 0.06400(3) 0.0464(4) Uani d U 1 1
P P2 0.6667 0.3333 0.13231(4) 0.0475(6) Uani d S 1 3
F F1 0.364(3) 0.600(2) 0.1780(6) 0.112(6) Uani d P 0.33 1
F F2 0.273(4) 0.604(2) 0.1863(5) 0.166(11) Uani d P 0.33 1
F F3 0.021(3) 0.921(2) 0.0089(5) 0.140(6) Uani d P 0.33 1
F F4 -0.023(4) 1.036(3) 0.0208(3) 0.146(9) Uani d P 0.33 1
B B1 0.3333 0.6667 0.1667 0.113(9) Uani d S 1 6
B B2 0.0000 1.0000 0.0000 0.130(10) Uani d S 1 6
C C1 0.9477(4) 0.5677(4) 0.07293(10) 0.0490(13) Uani d . 1 1
C C2 1.0219(4) 0.6654(4) 0.08427(11) 0.0575(14) Uani d . 1 1
H H2 1.0038 0.7192 0.0865 0.069 Uiso calc R 1 1
C C3 1.1221(5) 0.6841(5) 0.09236(13) 0.0707(17) Uani d . 1 1
H H3 1.1708 0.7502 0.0999 0.085 Uiso calc R 1 1
C C4 1.1502(5) 0.6060(5) 0.08940(13) 0.0742(18) Uani d . 1 1
H H4 1.2170 0.6179 0.0953 0.089 Uiso calc R 1 1
C C5 1.0794(5) 0.5100(5) 0.07767(14) 0.0774(19) Uani d . 1 1
H H5 1.0994 0.4578 0.0749 0.093 Uiso calc R 1 1
C C6 0.9783(5) 0.4904(5) 0.06992(12) 0.0702(17) Uani d . 1 1
H H6 0.9299 0.4239 0.0625 0.084 Uiso calc R 1 1
C C7 0.8161(4) 0.5488(4) 0.02889(11) 0.0566(15) Uani d . 1 1
C C8 0.9121(5) 0.6150(6) 0.01588(12) 0.083(2) Uani d . 1 1
H H8 0.9780 0.6462 0.0246 0.099 Uiso calc R 1 1
C C9 0.9082(6) 0.6344(7) -0.01077(15) 0.111(3) Uani d . 1 1
H H9 0.9714 0.6824 -0.0195 0.133 Uiso calc R 1 1
C C10 0.8122(7) 0.5829(7) -0.02380(14) 0.097(2) Uani d . 1 1
H H10 0.8104 0.5951 -0.0415 0.117 Uiso calc R 1 1
C C11 0.7195(6) 0.5142(6) -0.01119(13) 0.0782(18) Uani d . 1 1
H H11 0.6550 0.4776 -0.0204 0.094 Uiso calc R 1 1
C C12 0.7192(5) 0.4979(5) 0.01485(11) 0.0648(16) Uani d . 1 1
H H12 0.6543 0.4528 0.0233 0.078 Uiso calc R 1 1
C C13 0.8024(4) 0.6496(4) 0.07541(10) 0.0486(13) Uani d . 1 1
C C14 0.8377(4) 0.7441(4) 0.06072(12) 0.0626(15) Uani d . 1 1
H H14 0.8596 0.7463 0.0436 0.075 Uiso calc R 1 1
C C15 0.8401(5) 0.8340(5) 0.07156(14) 0.0731(18) Uani d . 1 1
H H15 0.8654 0.8973 0.0619 0.088 Uiso calc R 1 1
C C16 0.8049(5) 0.8295(5) 0.09661(15) 0.0754(19) Uani d . 1 1
H H16 0.8075 0.8905 0.1039 0.090 Uiso calc R 1 1
C C17 0.7665(5) 0.7372(5) 0.11083(12) 0.0705(17) Uani d . 1 1
H H17 0.7405 0.7345 0.1275 0.085 Uiso calc R 1 1
C C18 0.7660(4) 0.6478(5) 0.10054(11) 0.0612(15) Uani d . 1 1
H H18 0.7410 0.5854 0.1105 0.073 Uiso calc R 1 1
C C19 0.6357(4) 0.4300(4) 0.14761(10) 0.0493(13) Uani d . 1 1
C C20 0.6937(5) 0.4944(5) 0.16853(11) 0.0652(16) Uani d . 1 1
H H20 0.7538 0.4923 0.1749 0.078 Uiso calc R 1 1
C C21 0.6615(6) 0.5616(5) 0.17986(13) 0.085(2) Uani d . 1 1
H H21 0.6982 0.6021 0.1944 0.101 Uiso calc R 1 1
C C22 0.5770(6) 0.5693(5) 0.17011(14) 0.0799(19) Uani d . 1 1
H H22 0.5571 0.6161 0.1777 0.096 Uiso calc R 1 1
C C23 0.5210(5) 0.5077(5) 0.14904(13) 0.0760(18) Uani d . 1 1
H H23 0.4633 0.5131 0.1423 0.091 Uiso calc R 1 1
C C24 0.5495(5) 0.4394(5) 0.13809(12) 0.0641(16) Uani d . 1 1
H H24 0.5106 0.3978 0.1239 0.077 Uiso calc R 1 1

loop_
_atom_site_aniso_label
_atom_site_aniso_U_11
_atom_site_aniso_U_22
_atom_site_aniso_U_33
_atom_site_aniso_U_12
_atom_site_aniso_U_13
_atom_site_aniso_U_23
Ag1 0.0492(3) 0.0492(3) 0.0444(5) 0.02459(16) 0.000 0.000
P1 0.0451(8) 0.0450(7) 0.0468(9) 0.0208(6) 0.0015(6) 0.0032(6)
P2 0.0519(9) 0.0519(9) 0.0387(13) 0.0260(4) 0.000 0.000
F1 0.124(15) 0.082(12) 0.163(18) 0.076(10) -0.001(18) 0.001(14)
F2 0.16(3) 0.12(2) 0.17(2) 0.038(15) 0.014(19) 0.048(16)
F3 0.158(18) 0.134(19) 0.14(2) 0.081(14) 0.01(2) 0.020(17)
F4 0.17(3) 0.15(3) 0.098(12) 0.066(18) 0.02(2) -0.027(17)
B1 0.094(15) 0.094(15) 0.15(3) 0.047(7) 0.000 0.000
B2 0.14(2) 0.14(2) 0.10(4) 0.071(12) 0.000 0.000
C1 0.048(3) 0.045(3) 0.054(3) 0.024(3) 0.005(3) 0.006(3)
C2 0.043(3) 0.054(3) 0.074(4) 0.022(3) -0.003(3) -0.005(3)
C3 0.053(4) 0.060(4) 0.087(5) 0.019(3) -0.011(3) -0.011(3)
C4 0.041(3) 0.085(5) 0.095(5) 0.030(4) -0.003(3) 0.008(4)
C5 0.060(4) 0.071(4) 0.111(6) 0.040(4) -0.001(4) -0.001(4)
C6 0.058(4) 0.062(4) 0.088(5) 0.028(3) -0.004(3) -0.004(3)
C7 0.059(4) 0.059(4) 0.052(3) 0.030(3) 0.002(3) 0.006(3)
C8 0.062(4) 0.109(5) 0.061(4) 0.030(4) 0.005(3) 0.019(4)
C9 0.092(6) 0.147(8) 0.071(5) 0.043(5) 0.027(5) 0.035(5)
C10 0.105(6) 0.138(7) 0.054(4) 0.065(6) -0.003(5) 0.015(5)
C11 0.087(5) 0.096(5) 0.061(4) 0.054(4) -0.013(4) -0.004(4)
C12 0.071(4) 0.070(4) 0.054(4) 0.036(3) -0.005(3) -0.001(3)
C13 0.044(3) 0.044(3) 0.054(3) 0.019(3) 0.000(3) 0.004(3)
C14 0.065(4) 0.059(4) 0.063(4) 0.031(3) 0.003(3) 0.006(3)
C15 0.084(5) 0.052(4) 0.092(5) 0.040(4) -0.010(4) 0.007(4)
C16 0.074(4) 0.058(4) 0.100(6) 0.037(4) -0.009(4) -0.012(4)
C17 0.069(4) 0.078(5) 0.072(4) 0.042(4) -0.002(3) -0.014(4)
C18 0.061(4) 0.053(3) 0.066(4) 0.025(3) 0.007(3) 0.005(3)
C19 0.057(3) 0.057(3) 0.039(3) 0.032(3) 0.000(3) 0.003(3)
C20 0.079(4) 0.074(4) 0.061(4) 0.051(4) -0.015(3) -0.023(3)
C21 0.095(5) 0.087(5) 0.074(5) 0.047(4) -0.015(4) -0.026(4)
C22 0.092(5) 0.075(4) 0.088(5) 0.053(4) 0.011(4) -0.008(4)
C23 0.076(4) 0.081(4) 0.082(5) 0.048(4) 0.001(4) 0.001(4)
C24 0.070(4) 0.075(4) 0.054(4) 0.042(3) -0.002(3) -0.004(3)

loop_
_atom_type_symbol
_atom_type_description
_atom_type_scat_dispersion_real
_atom_type_scat_dispersion_imag
_atom_type_scat_source
C C 0.0033 0.0016 'International Tables Vol C Tables 4.2.6.8 and 6.1.1.4'
H H 0.0000 0.0000 'International Tables Vol C Tables 4.2.6.8 and 6.1.1.4'
B B 0.0013 0.0007 'International Tables Vol C Tables 4.2.6.8 and 6.1.1.4'
F F 0.0171 0.0103 'International Tables Vol C Tables 4.2.6.8 and 6.1.1.4'
P P 0.1023 0.0942 'International Tables Vol C Tables 4.2.6.8 and 6.1.1.4'
Ag Ag -0.8971 1.1015 'International Tables Vol C Tables 4.2.6.8 and 6.1.1.4'

loop_
_geom_angle_atom_site_label_1
_geom_angle_atom_site_label_2
_geom_angle_atom_site_label_3
_geom_angle_site_symmetry_1
_geom_angle_site_symmetry_3
_geom_angle
P2 Ag1 P1 . 3_665 109.45(3)
P2 Ag1 P1 . . 109.45(3)
P1 Ag1 P1 3_665 . 109.49(3)
P2 Ag1 P1 . 2_655 109.45(3)
P1 Ag1 P1 3_665 2_655 109.49(3)
P1 Ag1 P1 . 2_655 109.49(3)
C7 P1 C1 . . 103.8(2)
C7 P1 C13 . . 102.6(2)
C1 P1 C13 . . 102.0(2)
C7 P1 Ag1 . . 115.64(18)
C1 P1 Ag1 . . 110.91(16)
C13 P1 Ag1 . . 119.93(17)
C19 P2 C19 3_665 2_655 102.6(2)
C19 P2 C19 3_665 . 102.6(2)
C19 P2 C19 2_655 . 102.6(2)
C19 P2 Ag1 3_665 . 115.66(17)
C19 P2 Ag1 2_655 . 115.66(17)
C19 P2 Ag1 . . 115.66(17)
F2 F1 B1 2_665 . 67(3)
F2 F1 F2 2_665 . 78(3)
B1 F1 F2 . . 58.1(14)
F2 F1 F2 2_665 15 111(4)
B1 F1 F2 . 15 51.4(15)
F2 F1 F2 . 15 92(2)
F2 F1 F1 2_665 15 71(2)
B1 F1 F1 . 15 51.5(7)
F2 F1 F1 . 15 109.3(15)
F2 F1 F1 15 15 49(2)
F2 F1 F1 2_665 14_455 118(3)
B1 F1 F1 . 14_455 51.5(7)
F2 F1 F1 . 14_455 64.0(10)
F2 F1 F1 15 14_455 33.5(15)
F1 F1 F1 15 14_455 78(2)
F1 F2 B1 3_565 . 71(3)
F1 F2 F1 3_565 . 130(5)
B1 F2 F1 . . 60(2)
F1 F2 F2 3_565 2_665 117(3)
B1 F2 F2 . 2_665 55.4(9)
F1 F2 F2 . 2_665 39(2)
F1 F2 F2 3_565 3_565 63(3)
B1 F2 F2 . 3_565 55.4(9)
F1 F2 F2 . 3_565 95(2)
F2 F2 F2 2_665 3_565 60.000(9)
F1 F2 F1 3_565 14_455 76(3)
B1 F2 F1 . 14_455 53.0(11)
F1 F2 F1 . 14_455 67(3)
F2 F2 F1 2_665 14_455 93.8(19)
F2 F2 F1 3_565 14_455 105.2(11)
F4 F3 B2 2_675 . 61.0(17)
F4 F3 F4 2_675 3_465 58(2)
B2 F3 F4 . 3_465 55.5(14)
F4 F3 F3 2_675 12_665 110.8(16)
B2 F3 F3 . 12_665 54.7(5)
F4 F3 F3 3_465 12_665 66.1(12)
F4 F3 F3 2_675 11_455 71.6(15)
B2 F3 F3 . 11_455 54.7(5)
F4 F3 F3 3_465 11_455 106.9(14)
F3 F3 F3 12_665 11_455 90(2)
F4 F3 F4 2_675 10_575 107(3)
B2 F3 F4 . 10_575 50.0(13)
F4 F3 F4 3_465 10_575 95(3)
F3 F3 F4 12_665 10_575 41.9(19)
F3 F3 F4 11_455 10_575 52(2)
F3 F4 F4 3_465 2_675 71(4)
F3 F4 F4 3_465 3_465 121(3)
F4 F4 F4 2_675 3_465 60.000(6)
F3 F4 B2 3_465 . 67.9(19)
F4 F4 B2 2_675 . 60.7(7)
F4 F4 B2 3_465 . 60.7(7)
F3 F4 F3 3_465 2_675 122(3)
F4 F4 F3 2_675 2_675 104(3)
F4 F4 F3 3_465 2_675 51(3)
B2 F4 F3 . 2_675 60.8(19)
F3 F4 F3 3_465 10_575 66.5(14)
F4 F4 F3 2_675 10_575 111.3(13)
F4 F4 F3 3_465 10_575 102(2)
B2 F4 F3 . 10_575 54.3(9)
F3 F4 F3 2_675 10_575 62.1(16)
F2 B1 F2 15 13_565 69.2(18)
F2 B1 F2 15 14_455 69.2(18)
F2 B1 F2 13_565 14_455 69.2(18)
F2 B1 F2 15 3_565 180.0(15)
F2 B1 F2 13_565 3_565 110.8(18)
F2 B1 F2 14_455 3_565 110.8(18)
F2 B1 F2 15 . 110.8(18)
F2 B1 F2 13_565 . 179.995(13)
F2 B1 F2 14_455 . 110.8(18)
F2 B1 F2 3_565 . 69.2(18)
F2 B1 F2 15 2_665 110.8(18)
F2 B1 F2 13_565 2_665 110.8(18)
F2 B1 F2 14_455 2_665 179.994(19)
F2 B1 F2 3_565 2_665 69.2(18)
F2 B1 F2 . 2_665 69.2(18)
F2 B1 F1 15 15 62(2)
F2 B1 F1 13_565 15 42.0(17)
F2 B1 F1 14_455 15 104.4(11)
F2 B1 F1 3_565 15 118(2)
F2 B1 F1 . 15 138.0(17)
F2 B1 F1 2_665 15 75.6(11)
F2 B1 F1 15 14_455 42.0(18)
F2 B1 F1 13_565 14_455 104.4(11)
F2 B1 F1 14_455 14_455 62(2)
F2 B1 F1 3_565 14_455 138.0(17)
F2 B1 F1 . 14_455 75.6(11)
F2 B1 F1 2_665 14_455 118(2)
F1 B1 F1 15 14_455 103.1(13)
F2 B1 F1 15 3_565 118(2)
F2 B1 F1 13_565 3_565 138.0(17)
F2 B1 F1 14_455 3_565 75.6(11)
F2 B1 F1 3_565 3_565 62(2)
F2 B1 F1 . 3_565 42.0(17)
F2 B1 F1 2_665 3_565 104.4(11)
F1 B1 F1 15 3_565 179.996(10)
F1 B1 F1 14_455 3_565 76.9(13)
F2 B1 F1 15 2_665 138.0(17)
F2 B1 F1 13_565 2_665 75.6(11)
F2 B1 F1 14_455 2_665 118(2)
F2 B1 F1 3_565 2_665 42.0(18)
F2 B1 F1 . 2_665 104.4(11)
F2 B1 F1 2_665 2_665 62(2)
F1 B1 F1 15 2_665 76.9(13)
F1 B1 F1 14_455 2_665 180.0(11)
F1 B1 F1 3_565 2_665 103.1(13)
F2 B1 F1 15 . 75.6(11)
F2 B1 F1 13_565 . 118(2)
F2 B1 F1 14_455 . 138.1(17)
F2 B1 F1 3_565 . 104.4(11)
F2 B1 F1 . . 62(2)
F2 B1 F1 2_665 . 42.0(17)
F1 B1 F1 15 . 76.9(13)
F1 B1 F1 14_455 . 76.9(13)
F1 B1 F1 3_565 . 103.1(13)
F1 B1 F1 2_665 . 103.1(13)
F2 B1 F1 15 13_565 104.4(11)
F2 B1 F1 13_565 13_565 62(2)
F2 B1 F1 14_455 13_565 42.0(17)
F2 B1 F1 3_565 13_565 75.6(11)
F2 B1 F1 . 13_565 118(2)
F2 B1 F1 2_665 13_565 138.0(17)
F1 B1 F1 15 13_565 103.1(13)
F1 B1 F1 14_455 13_565 103.1(13)
F1 B1 F1 3_565 13_565 76.9(13)
F1 B1 F1 2_665 13_565 76.9(13)
F1 B1 F1 . 13_565 179.994(18)
F4 B2 F4 3_465 2_675 58.5(15)
F4 B2 F4 3_465 . 58.5(15)
F4 B2 F4 2_675 . 58.5(15)
F4 B2 F4 3_465 10_575 121.5(15)
F4 B2 F4 2_675 10_575 121.5(15)
F4 B2 F4 . 10_575 180.0(8)
F4 B2 F4 3_465 11_455 121.5(15)
F4 B2 F4 2_675 11_455 180(2)
F4 B2 F4 . 11_455 121.5(15)
F4 B2 F4 10_575 11_455 58.5(15)
F4 B2 F4 3_465 12_665 180.0(8)
F4 B2 F4 2_675 12_665 121.5(15)
F4 B2 F4 . 12_665 121.5(15)
F4 B2 F4 10_575 12_665 58.5(15)
F4 B2 F4 11_455 12_665 58.5(15)
F4 B2 F3 3_465 2_675 51(2)
F4 B2 F3 2_675 2_675 104.3(14)
F4 B2 F3 . 2_675 64(2)
F4 B2 F3 10_575 2_675 116(2)
F4 B2 F3 11_455 2_675 75.7(14)
F4 B2 F3 12_665 2_675 129(2)
F4 B2 F3 3_465 3_465 104.3(14)
F4 B2 F3 2_675 3_465 64(2)
F4 B2 F3 . 3_465 51(2)
F4 B2 F3 10_575 3_465 129(2)
F4 B2 F3 11_455 3_465 116(2)
F4 B2 F3 12_665 3_465 75.7(14)
F3 B2 F3 2_675 3_465 109.5(10)
F4 B2 F3 3_465 12_665 75.7(14)
F4 B2 F3 2_675 12_665 116(2)
F4 B2 F3 . 12_665 129(2)
F4 B2 F3 10_575 12_665 51(2)
F4 B2 F3 11_455 12_665 64(2)
F4 B2 F3 12_665 12_665 104.3(14)
F3 B2 F3 2_675 12_665 70.5(10)
F3 B2 F3 3_465 12_665 180(2)
F4 B2 F3 3_465 11_455 129(2)
F4 B2 F3 2_675 11_455 75.7(14)
F4 B2 F3 . 11_455 116(2)
F4 B2 F3 10_575 11_455 64(2)
F4 B2 F3 11_455 11_455 104.3(14)
F4 B2 F3 12_665 11_455 51(2)
F3 B2 F3 2_675 11_455 180(2)
F3 B2 F3 3_465 11_455 70.5(10)
F3 B2 F3 12_665 11_455 109.5(10)
F4 B2 F3 3_465 . 64(2)
F4 B2 F3 2_675 . 51(2)
F4 B2 F3 . . 104.3(14)
F4 B2 F3 10_575 . 75.7(14)
F4 B2 F3 11_455 . 129(2)
F4 B2 F3 12_665 . 116(2)
F3 B2 F3 2_675 . 109.5(10)
F3 B2 F3 3_465 . 109.5(10)
F3 B2 F3 12_665 . 70.5(10)
F3 B2 F3 11_455 . 70.5(10)
F4 B2 F3 3_465 10_575 116(2)
F4 B2 F3 2_675 10_575 129(2)
F4 B2 F3 . 10_575 75.7(14)
F4 B2 F3 10_575 10_575 104.3(14)
F4 B2 F3 11_455 10_575 51(2)
F4 B2 F3 12_665 10_575 64(2)
F3 B2 F3 2_675 10_575 70.5(10)
F3 B2 F3 3_465 10_575 70.5(10)
F3 B2 F3 12_665 10_575 109.5(10)
F3 B2 F3 11_455 10_575 109.5(10)
F3 B2 F3 . 10_575 180(2)
C6 C1 C2 . . 117.4(5)
C6 C1 P1 . . 118.2(4)
C2 C1 P1 . . 124.2(4)
C3 C2 C1 . . 121.2(5)
C3 C2 H2 . . 119.4
C1 C2 H2 . . 119.4
C4 C3 C2 . . 120.3(6)
C4 C3 H3 . . 119.8
C2 C3 H3 . . 119.8
C3 C4 C5 . . 119.5(6)
C3 C4 H4 . . 120.2
C5 C4 H4 . . 120.2
C4 C5 C6 . . 120.2(6)
C4 C5 H5 . . 119.9
C6 C5 H5 . . 119.9
C1 C6 C5 . . 121.3(6)
C1 C6 H6 . . 119.3
C5 C6 H6 . . 119.3
C8 C7 C12 . . 118.9(5)
C8 C7 P1 . . 122.6(5)
C12 C7 P1 . . 118.3(4)
C7 C8 C9 . . 119.0(6)
C7 C8 H8 . . 120.5
C9 C8 H8 . . 120.5
C10 C9 C8 . . 120.2(7)
C10 C9 H9 . . 119.9
C8 C9 H9 . . 119.9
C11 C10 C9 . . 120.3(7)
C11 C10 H10 . . 119.8
C9 C10 H10 . . 119.8
C10 C11 C12 . . 121.1(7)
C10 C11 H11 . . 119.5
C12 C11 H11 . . 119.5
C11 C12 C7 . . 120.3(6)
C11 C12 H12 . . 119.9
C7 C12 H12 . . 119.9
C18 C13 C14 . . 118.2(5)
C18 C13 P1 . . 118.3(4)
C14 C13 P1 . . 123.4(4)
C15 C14 C13 . . 120.1(6)
C15 C14 H14 . . 119.9
C13 C14 H14 . . 119.9
C16 C15 C14 . . 119.8(6)
C16 C15 H15 . . 120.1
C14 C15 H15 . . 120.1
C17 C16 C15 . . 120.8(6)
C17 C16 H16 . . 119.6
C15 C16 H16 . . 119.6
C16 C17 C18 . . 120.0(6)
C16 C17 H17 . . 120.0
C18 C17 H17 . . 120.0
C17 C18 C13 . . 120.8(6)
C17 C18 H18 . . 119.6
C13 C18 H18 . . 119.6
C24 C19 C20 . . 118.3(5)
C24 C19 P2 . . 118.6(4)
C20 C19 P2 . . 123.1(4)
C21 C20 C19 . . 119.5(6)
C21 C20 H20 . . 120.3
C19 C20 H20 . . 120.3
C22 C21 C20 . . 120.9(6)
C22 C21 H21 . . 119.5
C20 C21 H21 . . 119.5
C21 C22 C23 . . 119.8(6)
C21 C22 H22 . . 120.1
C23 C22 H22 . . 120.1
C24 C23 C22 . . 120.2(6)
C24 C23 H23 . . 119.9
C22 C23 H23 . . 119.9
C23 C24 C19 . . 121.3(6)
C23 C24 H24 . . 119.3
C19 C24 H24 . . 119.3

loop_
_geom_bond_atom_site_label_1
_geom_bond_atom_site_label_2
_geom_bond_site_symmetry_2
_geom_bond_distance
Ag1 P2 . 2.633(2)
Ag1 P1 3_665 2.6772(13)
Ag1 P1 . 2.6772(13)
Ag1 P1 2_655 2.6772(13)
P1 C7 . 1.824(6)
P1 C1 . 1.826(5)
P1 C13 . 1.831(5)
P2 C19 3_665 1.822(5)
P2 C19 2_655 1.822(5)
P2 C19 . 1.822(5)
F1 F2 2_665 0.97(4)
F1 B1 . 1.37(2)
F1 F2 . 1.39(5)
F1 F2 15 1.66(2)
F1 F1 15 1.70(4)
F1 F1 14_455 1.70(4)
F2 F1 3_565 0.97(4)
F2 B1 . 1.34(3)
F2 F2 2_665 1.52(4)
F2 F2 3_565 1.52(4)
F2 F1 14_455 1.66(2)
F3 F4 2_675 1.16(4)
F3 B2 . 1.38(2)
F3 F4 3_465 1.42(5)
F3 F3 12_665 1.59(3)
F3 F3 11_455 1.59(3)
F3 F4 10_575 1.65(3)
F4 F3 3_465 1.16(4)
F4 F4 2_675 1.27(4)
F4 F4 3_465 1.27(4)
F4 B2 . 1.301(18)
F4 F3 2_675 1.42(5)
F4 F3 10_575 1.65(3)
B1 F2 15 1.34(3)
B1 F2 13_565 1.34(3)
B1 F2 14_455 1.34(3)
B1 F2 3_565 1.34(3)
B1 F2 2_665 1.34(3)
B1 F1 15 1.37(2)
B1 F1 14_455 1.37(2)
B1 F1 3_565 1.37(2)
B1 F1 2_665 1.37(2)
B1 F1 13_565 1.37(2)
B2 F4 3_465 1.301(18)
B2 F4 2_675 1.301(18)
B2 F4 10_575 1.301(18)
B2 F4 11_455 1.301(18)
B2 F4 12_665 1.301(18)
B2 F3 2_675 1.38(2)
B2 F3 3_465 1.38(2)
B2 F3 12_665 1.38(2)
B2 F3 11_455 1.38(2)
B2 F3 10_575 1.38(2)
C1 C6 . 1.380(7)
C1 C2 . 1.388(7)
C2 C3 . 1.379(7)
C2 H2 . 0.9300
C3 C4 . 1.367(8)
C3 H3 . 0.9300
C4 C5 . 1.369(8)
C4 H4 . 0.9300
C5 C6 . 1.382(8)
C5 H5 . 0.9300
C6 H6 . 0.9300
C7 C8 . 1.386(8)
C7 C12 . 1.398(8)
C8 C9 . 1.409(9)
C8 H8 . 0.9300
C9 C10 . 1.363(10)
C9 H9 . 0.9300
C10 C11 . 1.353(9)
C10 H10 . 0.9300
C11 C12 . 1.363(8)
C11 H11 . 0.9300
C12 H12 . 0.9300
C13 C18 . 1.392(7)
C13 C14 . 1.401(7)
C14 C15 . 1.382(8)
C14 H14 . 0.9300
C15 C16 . 1.376(9)
C15 H15 . 0.9300
C16 C17 . 1.359(8)
C16 H16 . 0.9300
C17 C18 . 1.377(8)
C17 H17 . 0.9300
C18 H18 . 0.9300
C19 C24 . 1.389(7)
C19 C20 . 1.390(7)
C20 C21 . 1.381(8)
C20 H20 . 0.9300
C21 C22 . 1.360(9)
C21 H21 . 0.9300
C22 C23 . 1.374(9)
C22 H22 . 0.9300
C23 C24 . 1.352(8)
C23 H23 . 0.9300
C24 H24 . 0.9300

loop_
_geom_torsion_atom_site_label_1
_geom_torsion_atom_site_label_2
_geom_torsion_atom_site_label_3
_geom_torsion_atom_site_label_4
_geom_torsion_site_symmetry_1
_geom_torsion_site_symmetry_4
_geom_torsion
P2 Ag1 P1 C7 . . -177.16(19)
P1 Ag1 P1 C7 3_665 . 62.9(2)
P1 Ag1 P1 C7 2_655 . -57.2(2)
P2 Ag1 P1 C1 . . 65.07(18)
P1 Ag1 P1 C1 3_665 . -54.9(2)
P1 Ag1 P1 C1 2_655 . -174.96(18)
P2 Ag1 P1 C13 . . -53.4(2)
P1 Ag1 P1 C13 3_665 . -173.35(19)
P1 Ag1 P1 C13 2_655 . 66.6(2)
P1 Ag1 P2 C19 3_665 3_665 57.77(18)
P1 Ag1 P2 C19 . 3_665 -62.23(18)
P1 Ag1 P2 C19 2_655 3_665 177.77(18)
P1 Ag1 P2 C19 3_665 2_655 -62.23(18)
P1 Ag1 P2 C19 . 2_655 177.77(18)
P1 Ag1 P2 C19 2_655 2_655 57.77(18)
P1 Ag1 P2 C19 3_665 . 177.77(18)
P1 Ag1 P2 C19 . . 57.77(18)
P1 Ag1 P2 C19 2_655 . -62.23(18)
F2 F1 F2 F1 2_665 3_565 84(6)
B1 F1 F2 F1 . 3_565 13(4)
F2 F1 F2 F1 15 3_565 -27(4)
F1 F1 F2 F1 15 3_565 20(6)
F1 F1 F2 F1 14_455 3_565 -46(3)
F2 F1 F2 B1 2_665 . 71(3)
F2 F1 F2 B1 15 . -40.6(18)
F1 F1 F2 B1 15 . 6(2)
F1 F1 F2 B1 14_455 . -59.2(9)
B1 F1 F2 F2 . 2_665 -71(3)
F2 F1 F2 F2 15 2_665 -111(4)
F1 F1 F2 F2 15 2_665 -65(2)
F1 F1 F2 F2 14_455 2_665 -130(4)
F2 F1 F2 F2 2_665 3_565 25(3)
B1 F1 F2 F2 . 3_565 -45.4(10)
F2 F1 F2 F2 15 3_565 -86(2)
F1 F1 F2 F2 15 3_565 -39(2)
F1 F1 F2 F2 14_455 3_565 -104.6(15)
F2 F1 F2 F1 2_665 14_455 130(4)
B1 F1 F2 F1 . 14_455 59.2(9)
F2 F1 F2 F1 15 14_455 18.6(17)
F1 F1 F2 F1 15 14_455 65(3)
F1 F2 B1 F2 3_565 15 -110(4)
F1 F2 B1 F2 . 15 59.5(19)
F2 F2 B1 F2 2_665 15 105.2(9)
F2 F2 B1 F2 3_565 15 180.000(12)
F1 F2 B1 F2 14_455 15 -23(3)
F1 F2 B1 F2 3_565 13_565 72(6)
F1 F2 B1 F2 . 13_565 -119(6)
F2 F2 B1 F2 2_665 13_565 -74(8)
F2 F2 B1 F2 3_565 13_565 1(8)
F1 F2 B1 F2 14_455 13_565 158(5)
F1 F2 B1 F2 3_565 14_455 -35(4)
F1 F2 B1 F2 . 14_455 134(2)
F2 F2 B1 F2 2_665 14_455 180.005(4)
F2 F2 B1 F2 3_565 14_455 -105.2(9)
F1 F2 B1 F2 14_455 14_455 52(3)
F1 F2 B1 F2 3_565 3_565 70(4)
F1 F2 B1 F2 . 3_565 -120.5(19)
F2 F2 B1 F2 2_665 3_565 -74.8(9)
F1 F2 B1 F2 14_455 3_565 157(3)
F1 F2 B1 F2 3_565 2_665 145(4)
F1 F2 B1 F2 . 2_665 -46(2)
F2 F2 B1 F2 3_565 2_665 74.8(9)
F1 F2 B1 F2 14_455 2_665 -128(3)
F1 F2 B1 F1 3_565 15 179.994(11)
F1 F2 B1 F1 . 15 -11(3)
F2 F2 B1 F1 2_665 15 35(4)
F2 F2 B1 F1 3_565 15 110(4)
F1 F2 B1 F1 14_455 15 -93.6(19)
F1 F2 B1 F1 3_565 14_455 -86.4(19)
F1 F2 B1 F1 . 14_455 82.7(17)
F2 F2 B1 F1 2_665 14_455 128(3)
F2 F2 B1 F1 3_565 14_455 -157(3)
F1 F2 B1 F1 . 3_565 169(3)
F2 F2 B1 F1 2_665 3_565 -145(4)
F2 F2 B1 F1 3_565 3_565 -70(4)
F1 F2 B1 F1 14_455 3_565 86.4(19)
F1 F2 B1 F1 3_565 2_665 93.6(19)
F1 F2 B1 F1 . 2_665 -97.3(17)
F2 F2 B1 F1 2_665 2_665 -52(3)
F2 F2 B1 F1 3_565 2_665 23(3)
F1 F2 B1 F1 14_455 2_665 179.998(10)
F1 F2 B1 F1 3_565 . -169(3)
F2 F2 B1 F1 2_665 . 46(2)
F2 F2 B1 F1 3_565 . 120.5(19)
F1 F2 B1 F1 14_455 . -82.7(17)
F1 F2 B1 F1 3_565 13_565 11(3)
F1 F2 B1 F1 . 13_565 180.00(2)
F2 F2 B1 F1 2_665 13_565 -134(2)
F2 F2 B1 F1 3_565 13_565 -59.5(19)
F1 F2 B1 F1 14_455 13_565 97.3(17)
F2 F1 B1 F2 2_665 15 147(4)
F2 F1 B1 F2 . 15 -124(2)
F1 F1 B1 F2 15 15 64(3)
F1 F1 B1 F2 14_455 15 -43.2(18)
F2 F1 B1 F2 2_665 13_565 90(4)
F2 F1 B1 F2 . 13_565 180.00(2)
F2 F1 B1 F2 15 13_565 -56(2)
F1 F1 B1 F2 15 13_565 7(2)
F1 F1 B1 F2 14_455 13_565 -99.5(11)
F2 F1 B1 F2 2_665 14_455 -179.993(15)
F2 F1 B1 F2 . 14_455 -90(4)
F2 F1 B1 F2 15 14_455 33(4)
F1 F1 B1 F2 15 14_455 97.2(17)
F1 F1 B1 F2 14_455 14_455 -10(3)
F2 F1 B1 F2 2_665 3_565 -33(4)
F2 F1 B1 F2 . 3_565 56(2)
F2 F1 B1 F2 15 3_565 180.00(5)
F1 F1 B1 F2 15 3_565 -116(3)
F1 F1 B1 F2 14_455 3_565 136.8(19)
F2 F1 B1 F2 2_665 . -90(4)
F2 F1 B1 F2 15 . 124(2)
F1 F1 B1 F2 15 . -173(2)
F1 F1 B1 F2 14_455 . 80.5(11)
F2 F1 B1 F2 . 2_665 90(4)
F2 F1 B1 F2 15 2_665 -147(4)
F1 F1 B1 F2 15 2_665 -82.9(17)
F1 F1 B1 F2 14_455 2_665 170(3)
F2 F1 B1 F1 2_665 15 82.9(17)
F2 F1 B1 F1 . 15 173(2)
F2 F1 B1 F1 15 15 -64(3)
F1 F1 B1 F1 14_455 15 -107(2)
F2 F1 B1 F1 2_665 14_455 -170(3)
F2 F1 B1 F1 . 14_455 -80.5(11)
F2 F1 B1 F1 15 14_455 43.2(18)
F1 F1 B1 F1 15 14_455 107(2)
F2 F1 B1 F1 2_665 3_565 -97.1(17)
F2 F1 B1 F1 . 3_565 -7(2)
F2 F1 B1 F1 15 3_565 116(3)
F1 F1 B1 F1 15 3_565 180.00(2)
F1 F1 B1 F1 14_455 3_565 73(2)
F2 F1 B1 F1 2_665 2_665 10(3)
F2 F1 B1 F1 . 2_665 99.5(11)
F2 F1 B1 F1 15 2_665 -136.8(18)
F1 F1 B1 F1 15 2_665 -73(2)
F1 F1 B1 F1 14_455 2_665 179.995(15)
F2 F1 B1 F1 2_665 13_565 -50(5)
F2 F1 B1 F1 . 13_565 40(4)
F2 F1 B1 F1 15 13_565 164(3)
F1 F1 B1 F1 15 13_565 -133(4)
F1 F1 B1 F1 14_455 13_565 120(4)
F3 F4 B2 F4 3_465 3_465 -150(4)
F4 F4 B2 F4 2_675 3_465 -69.9(6)
F3 F4 B2 F4 2_675 3_465 59(3)
F3 F4 B2 F4 10_575 3_465 134(4)
F3 F4 B2 F4 3_465 2_675 -80(4)
F4 F4 B2 F4 3_465 2_675 69.9(6)
F3 F4 B2 F4 2_675 2_675 129(3)
F3 F4 B2 F4 10_575 2_675 -156(4)
F3 F4 B2 F4 3_465 10_575 7E1(10)
F4 F4 B2 F4 2_675 10_575 15E1(10)
F4 F4 B2 F4 3_465 10_575 -15E1(10)
F3 F4 B2 F4 2_675 10_575 -9E1(10)
F3 F4 B2 F4 10_575 10_575 -1E1(10)
F3 F4 B2 F4 3_465 11_455 100(4)
F4 F4 B2 F4 2_675 11_455 180.000(11)
F4 F4 B2 F4 3_465 11_455 -110.1(6)
F3 F4 B2 F4 2_675 11_455 -51(3)
F3 F4 B2 F4 10_575 11_455 24(4)
F3 F4 B2 F4 3_465 12_665 30(4)
F4 F4 B2 F4 2_675 12_665 110.1(6)
F4 F4 B2 F4 3_465 12_665 180.000(14)
F3 F4 B2 F4 2_675 12_665 -121(3)
F3 F4 B2 F4 10_575 12_665 -46(4)
F3 F4 B2 F3 3_465 2_675 151.3(19)
F4 F4 B2 F3 2_675 2_675 -129(3)
F4 F4 B2 F3 3_465 2_675 -59(3)
F3 F4 B2 F3 10_575 2_675 75.0(10)
F4 F4 B2 F3 2_675 3_465 80(4)
F4 F4 B2 F3 3_465 3_465 150(4)
F3 F4 B2 F3 2_675 3_465 -151.3(19)
F3 F4 B2 F3 10_575 3_465 -76.3(9)
F3 F4 B2 F3 3_465 12_665 180.000(2)
F4 F4 B2 F3 2_675 12_665 -100(4)
F4 F4 B2 F3 3_465 12_665 -30(4)
F3 F4 B2 F3 2_675 12_665 28.7(19)
F3 F4 B2 F3 10_575 12_665 103.7(9)
F3 F4 B2 F3 3_465 11_455 -28.7(19)
F4 F4 B2 F3 2_675 11_455 51(3)
F4 F4 B2 F3 3_465 11_455 121(3)
F3 F4 B2 F3 2_675 11_455 180.000(8)
F3 F4 B2 F3 10_575 11_455 -105.0(10)
F3 F4 B2 F3 3_465 . -103.7(9)
F4 F4 B2 F3 2_675 . -24(4)
F4 F4 B2 F3 3_465 . 46(4)
F3 F4 B2 F3 2_675 . 105.0(10)
F3 F4 B2 F3 10_575 . 180.00(2)
F3 F4 B2 F3 3_465 10_575 76.3(9)
F4 F4 B2 F3 2_675 10_575 156(4)
F4 F4 B2 F3 3_465 10_575 -134(4)
F3 F4 B2 F3 2_675 10_575 -75.0(10)
F4 F3 B2 F4 2_675 3_465 70(2)
F3 F3 B2 F4 12_665 3_465 -83.3(15)
F3 F3 B2 F4 11_455 3_465 156.6(18)
F4 F3 B2 F4 10_575 3_465 -137(3)
F4 F3 B2 F4 3_465 2_675 -70(2)
F3 F3 B2 F4 12_665 2_675 -153(2)
F3 F3 B2 F4 11_455 2_675 87.1(16)
F4 F3 B2 F4 10_575 2_675 154(3)
F4 F3 B2 F4 2_675 . 26(3)
F4 F3 B2 F4 3_465 . -43(3)
F3 F3 B2 F4 12_665 . -127(2)
F3 F3 B2 F4 11_455 . 113(3)
F4 F3 B2 F4 10_575 . 180.00(2)
F4 F3 B2 F4 2_675 10_575 -154(3)
F4 F3 B2 F4 3_465 10_575 137(3)
F3 F3 B2 F4 12_665 10_575 53(2)
F3 F3 B2 F4 11_455 10_575 -67(3)
F4 F3 B2 F4 2_675 11_455 180.000(15)
F4 F3 B2 F4 3_465 11_455 110(2)
F3 F3 B2 F4 12_665 11_455 27(2)
F3 F3 B2 F4 11_455 11_455 -92.9(16)
F4 F3 B2 F4 10_575 11_455 -26(3)
F4 F3 B2 F4 2_675 12_665 -110(2)
F4 F3 B2 F4 3_465 12_665 180.000(12)
F3 F3 B2 F4 12_665 12_665 96.7(15)
F3 F3 B2 F4 11_455 12_665 -23.4(18)
F4 F3 B2 F4 10_575 12_665 43(3)
F4 F3 B2 F3 2_675 2_675 92.9(16)
F4 F3 B2 F3 3_465 2_675 23.4(18)
F3 F3 B2 F3 12_665 2_675 -60(3)
F3 F3 B2 F3 11_455 2_675 180.000(2)
F4 F3 B2 F3 10_575 2_675 -113(3)
F4 F3 B2 F3 2_675 3_465 -27(2)
F4 F3 B2 F3 3_465 3_465 -96.7(15)
F3 F3 B2 F3 12_665 3_465 180.000(9)
F3 F3 B2 F3 11_455 3_465 60(3)
F4 F3 B2 F3 10_575 3_465 127(2)
F4 F3 B2 F3 2_675 12_665 153(2)
F4 F3 B2 F3 3_465 12_665 83.3(15)
F3 F3 B2 F3 11_455 12_665 -120(3)
F4 F3 B2 F3 10_575 12_665 -53(2)
F4 F3 B2 F3 2_675 11_455 -87.1(16)
F4 F3 B2 F3 3_465 11_455 -156.6(18)
F3 F3 B2 F3 12_665 11_455 120(3)
F4 F3 B2 F3 10_575 11_455 67(3)
F4 F3 B2 F3 2_675 10_575 -131(3)
F4 F3 B2 F3 3_465 10_575 159(4)
F3 F3 B2 F3 12_665 10_575 76(4)
F3 F3 B2 F3 11_455 10_575 -44(4)
F4 F3 B2 F3 10_575 10_575 22(4)
C7 P1 C1 C6 . . -81.1(5)
C13 P1 C1 C6 . . 172.5(5)
Ag1 P1 C1 C6 . . 43.7(5)
C7 P1 C1 C2 . . 103.6(5)
C13 P1 C1 C2 . . -2.8(5)
Ag1 P1 C1 C2 . . -131.6(4)
C6 C1 C2 C3 . . -0.4(8)
P1 C1 C2 C3 . . 174.9(5)
C1 C2 C3 C4 . . -0.2(9)
C2 C3 C4 C5 . . 1.8(10)
C3 C4 C5 C6 . . -2.8(10)
C2 C1 C6 C5 . . -0.6(9)
P1 C1 C6 C5 . . -176.3(5)
C4 C5 C6 C1 . . 2.3(10)
C1 P1 C7 C8 . . -22.7(6)
C13 P1 C7 C8 . . 83.2(6)
Ag1 P1 C7 C8 . . -144.4(5)
C1 P1 C7 C12 . . 161.1(4)
C13 P1 C7 C12 . . -93.0(5)
Ag1 P1 C7 C12 . . 39.5(5)
C12 C7 C8 C9 . . 3.9(10)
P1 C7 C8 C9 . . -172.2(6)
C7 C8 C9 C10 . . -4.2(12)
C8 C9 C10 C11 . . 1.1(13)
C9 C10 C11 C12 . . 2.4(12)
C10 C11 C12 C7 . . -2.7(10)
C8 C7 C12 C11 . . -0.5(9)
P1 C7 C12 C11 . . 175.7(5)
C7 P1 C13 C18 . . 162.0(4)
C1 P1 C13 C18 . . -90.7(5)
Ag1 P1 C13 C18 . . 32.2(5)
C7 P1 C13 C14 . . -22.0(5)
C1 P1 C13 C14 . . 85.3(5)
Ag1 P1 C13 C14 . . -151.8(4)
C18 C13 C14 C15 . . 2.6(8)
P1 C13 C14 C15 . . -173.4(4)
C13 C14 C15 C16 . . -1.7(9)
C14 C15 C16 C17 . . -0.8(10)
C15 C16 C17 C18 . . 2.3(9)
C16 C17 C18 C13 . . -1.4(9)
C14 C13 C18 C17 . . -1.1(8)
P1 C13 C18 C17 . . 175.1(4)
C19 P2 C19 C24 3_665 . 171.7(4)
C19 P2 C19 C24 2_655 . -82.0(6)
Ag1 P2 C19 C24 . . 44.9(5)
C19 P2 C19 C20 3_665 . -8.8(5)
C19 P2 C19 C20 2_655 . 97.5(4)
Ag1 P2 C19 C20 . . -135.7(4)
C24 C19 C20 C21 . . 2.8(9)
P2 C19 C20 C21 . . -176.7(5)
C19 C20 C21 C22 . . -3.0(10)
C20 C21 C22 C23 . . 1.5(11)
C21 C22 C23 C24 . . 0.3(10)
C22 C23 C24 C19 . . -0.4(10)
C20 C19 C24 C23 . . -1.1(9)
P2 C19 C24 C23 . . 178.4(5)
